data_9011098
loop_
_publ_author_name
'Sudarsanan, K.'
'Young, R. A.'

_publ_section_title
;
 Significant precision in crystal structural details: Holly Springs
 hydroxyapatite
 Locality: Holly Springs, Cherokee County, Georgia, USA
 Sample: Neutron
;
_journal_name_full 'Acta Crystallographica, Section B'
_journal_page_first 1534
_journal_page_last 1543
_journal_paper_doi 10.1107/S0567740869004298
_journal_volume 25
_journal_year 1969
_chemical_formula_sum 'Ca5 H O13 P3'
_chemical_name_mineral Apatite-(CaOH)
_space_group_IT_number 176
_symmetry_space_group_name_Hall '-P 6c'
_symmetry_space_group_name_H-M 'P 63/m'
_cell_angle_alpha 90
_cell_angle_beta 90
_cell_angle_gamma 120
_cell_formula_units_Z 2
_cell_length_a 9.424
_cell_length_b 9.424
_cell_length_c 6.879
_cell_volume 529.086
_exptl_crystal_density_diffrn 3.153
_cod_duplicate_entry 9011094
_cod_original_formula_sum 'Ca5 P3 O13 H'
_cod_database_code 9011098

loop_
_symmetry_equiv_pos_as_xyz
x,y,z
-x+y,-x,1/2-z
x-y,x,1/2+z
y,-x+y,-z
-y,x-y,z
x,y,1/2-z
-x,-y,1/2+z
x-y,x,-z
-x+y,-x,z
-y,x-y,1/2-z
y,-x+y,1/2+z
-x,-y,-z

loop_
_atom_site_aniso_label
_atom_site_aniso_U_11
_atom_site_aniso_U_22
_atom_site_aniso_U_33
_atom_site_aniso_U_12
_atom_site_aniso_U_13
_atom_site_aniso_U_23
CaI 0.01114 0.01114 0.00575 0.00557 0.00000 0.00000
CaII 0.00810 0.00844 0.00719 0.00405 0.00000 0.00000
P 0.00607 0.00675 0.00623 0.00304 0.00000 0.00000
OI 0.01181 0.00945 0.01055 0.00810 0.00000 0.00000
OII 0.00675 0.00810 0.02134 0.00304 0.00000 0.00000
OIII 0.02835 0.01316 0.01055 0.01451 -0.00967 -0.00597
O-h 0.00844 0.00844 0.02421 0.00422 0.00000 0.00000
H 0.04353 0.04353 0.02493 0.02177 0.00000 0.00000

loop_
_atom_site_label
_atom_site_fract_x
_atom_site_fract_y
_atom_site_fract_z
_atom_site_occupancy
_atom_site_type_symbol
_atom_site_attached_hydrogens
CaI 0.33333 0.66667 0.00130 1.00000 Ca 0
CaII 0.24650 0.99310 0.25000 1.00000 Ca 0
P 0.39830 0.36830 0.25000 1.00000 P 0
OI 0.32820 0.48460 0.25000 1.00000 O 0
OII 0.58760 0.46520 0.25000 1.00000 O 0
OIII 0.34330 0.25790 0.07040 1.00000 O 0
O-h 0.00000 0.00000 0.19780 0.50000 O 0
H 0.00000 0.00000 0.06080 0.50000 H 0

loop_
_cod_changelog_entry_id
_cod_changelog_entry_author
_cod_changelog_entry_date
_cod_changelog_entry_text
1
;cod-tools version 3.8.0
Id: cif_guess_AMCSD_atom_types 9581 2023-05-17 12:35:41Z saulius
;
2023-05-18T08:43:46+03:00
;Derived atom types and hydrogen counts
from atom names that follow the AMCSD naming convention
(Wat == water, O-H == hydroxyl).
;
2
;cod-tools version 3.10.1
Id: cif_fix_AMCSD_aniso_labels 10200 2024-08-01 14:09:44Z saulius
;
2024-08-02T12:21:37+03:00
;Changed the following '_atom_site_aniso_label' values:
'Oh' -> 'O-h'
;
